data_4328867
loop_
_publ_author_name
'Eugenio Coronado'
'M\'onica Gim\'enez-Marqu\'es'
'Guillermo M\'inguez Espallargas'

_publ_section_title
;
 Combination of Magnetic Susceptibility and Electron Paramagnetic
 Resonance to Monitor the 1D to 2D Solid State Transformation in Flexible
 Metal-Organic Frameworks of Co(II) and Zn(II) with
 1,4-Bis(triazol-1-ylmethyl)benzene
;
_journal_name_full 'Inorganic Chemistry'
_journal_page_first 4403
_journal_page_last 4410
_journal_paper_doi 10.1021/ic300276q
_journal_volume 51
_journal_year 2012
_chemical_formula_moiety 'C24 H24 Co N14 O6'
_chemical_formula_sum 'C24 H24 Co N14 O6'
_chemical_formula_weight 663.50
_chemical_name_systematic
;

 ?

;
_space_group_IT_number 14
_symmetry_cell_setting monoclinic
_symmetry_space_group_name_Hall '-P 2ybc'
_symmetry_space_group_name_H-M 'P 1 21/c 1'
_atom_sites_solution_hydrogens geom
_atom_sites_solution_primary direct
_atom_sites_solution_secondary difmap
_audit_creation_method SHELXL-97
_cell_angle_alpha 90.00
_cell_angle_beta 105.604(6)
_cell_angle_gamma 90.00
_cell_formula_units_Z 2
_cell_length_a 8.2019(5)
_cell_length_b 20.7198(11)
_cell_length_c 8.4751(5)
_cell_measurement_reflns_used 2537
_cell_measurement_temperature 120(2)
_cell_measurement_theta_max 27.4657
_cell_measurement_theta_min 2.4901
_cell_volume 1387.19(14)
_computing_cell_refinement
;
CrysAlisPro, Oxford Diffraction Ltd.,
Version 1.171.33.66 (release 28-04-2010 CrysAlis171 .NET)
(compiled Apr 28 2010,14:27:37)
;
_computing_data_collection
;
CrysAlisPro, Oxford Diffraction Ltd.,
Version 1.171.33.66 (release 28-04-2010 CrysAlis171 .NET)
(compiled Apr 28 2010,14:27:37)
;
_computing_data_reduction
;
CrysAlisPro, Oxford Diffraction Ltd.,
Version 1.171.33.66 (release 28-04-2010 CrysAlis171 .NET)
(compiled Apr 28 2010,14:27:37)
;
_computing_structure_refinement 'SHELXL-97 (Sheldrick, 1997)'
_computing_structure_solution 'SHELXS-97 (Sheldrick, 1990)'
_diffrn_ambient_temperature 120(2)
_diffrn_detector_area_resol_mean 16.0267
_diffrn_measured_fraction_theta_full 0.998
_diffrn_measured_fraction_theta_max 0.998
_diffrn_measurement_device_type 'Xcalibur, Sapphire3, Gemini'
_diffrn_measurement_method '\w scans'
_diffrn_radiation_monochromator graphite
_diffrn_radiation_source 'Enhance (Mo) X-ray Source'
_diffrn_radiation_type MoK\a
_diffrn_radiation_wavelength 0.71073
_diffrn_reflns_av_R_equivalents 0.0642
_diffrn_reflns_av_sigmaI/netI 0.1227
_diffrn_reflns_limit_h_max 10
_diffrn_reflns_limit_h_min -10
_diffrn_reflns_limit_k_max 26
_diffrn_reflns_limit_k_min -26
_diffrn_reflns_limit_l_max 11
_diffrn_reflns_limit_l_min -11
_diffrn_reflns_number 10941
_diffrn_reflns_theta_full 27.53
_diffrn_reflns_theta_max 27.53
_diffrn_reflns_theta_min 2.58
_exptl_absorpt_coefficient_mu 0.688
_exptl_absorpt_correction_T_max 1.00000
_exptl_absorpt_correction_T_min 0.98944
_exptl_absorpt_correction_type multi-scan
_exptl_absorpt_process_details
;
CrysAlisPro, Oxford Diffraction Ltd.,
Version 1.171.33.66 (release 28-04-2010 CrysAlis171 .NET)
(compiled Apr 28 2010,14:27:37)
empirical absorption correction using spherical harmonics,
 implemented in SCALE3 ABSPACK scaling algorithm.
;
_exptl_crystal_colour pink
_exptl_crystal_density_diffrn 1.588
_exptl_crystal_description plate
_exptl_crystal_F_000 682
_exptl_crystal_size_max 0.14
_exptl_crystal_size_mid 0.12
_exptl_crystal_size_min 0.04
_refine_diff_density_max 0.413
_refine_diff_density_min -0.419
_refine_diff_density_rms 0.062
_refine_ls_extinction_method none
_refine_ls_goodness_of_fit_ref 0.785
_refine_ls_hydrogen_treatment constr
_refine_ls_matrix_type full
_refine_ls_number_parameters 200
_refine_ls_number_reflns 3176
_refine_ls_number_restraints 0
_refine_ls_restrained_S_all 0.785
_refine_ls_R_factor_all 0.0802
_refine_ls_R_factor_gt 0.0378
_refine_ls_shift/su_max 0.000
_refine_ls_shift/su_mean 0.000
_refine_ls_structure_factor_coef Fsqd
_refine_ls_weighting_details 'calc w=1/[\s^2^(Fo^2^)+(0.0216P)^2^+0.0000P] where P=(Fo^2^+2Fc^2^)/3'
_refine_ls_weighting_scheme calc
_refine_ls_wR_factor_gt 0.0584
_refine_ls_wR_factor_ref 0.0624
_reflns_number_gt 1805
_reflns_number_total 3176
_reflns_threshold_expression >2sigma(I)
_cod_data_source_file ic300276q_si_002_3.cif
_cod_data_source_block 4
_cod_database_code 4328867

loop_
_symmetry_equiv_pos_as_xyz
'x, y, z'
'-x, y+1/2, -z+1/2'
'-x, -y, -z'
'x, -y-1/2, z-1/2'

loop_
_atom_site_label
_atom_site_type_symbol
_atom_site_fract_x
_atom_site_fract_y
_atom_site_fract_z
_atom_site_U_iso_or_equiv
_atom_site_adp_type
_atom_site_occupancy
_atom_site_symmetry_multiplicity
_atom_site_calc_flag
_atom_site_refinement_flags
_atom_site_disorder_assembly
_atom_site_disorder_group
Co1 Co 0.5000 0.0000 1.0000 0.01326(11) Uani 1 2 d S . .
N1 N 0.5351(2) -0.04512(8) 0.7868(2) 0.0143(4) Uani 1 1 d . B .
C2 C 0.6772(3) -0.05812(11) 0.7475(3) 0.0212(6) Uani 1 1 d . . .
H2 H 0.7876 -0.0520 0.8180 0.025 Uiso 1 1 calc R B .
N3 N 0.6439(2) -0.08099(9) 0.5954(2) 0.0211(5) Uani 1 1 d . B .
N4 N 0.4749(2) -0.08307(10) 0.5295(2) 0.0309(5) Uani 1 1 d . . .
C5 C 0.4150(3) -0.06144(11) 0.6481(3) 0.0269(6) Uani 1 1 d . B .
H5 H 0.2972 -0.0575 0.6378 0.032 Uiso 1 1 calc R . .
C6 C 0.7628(3) -0.09747(13) 0.4992(3) 0.0342(7) Uani 1 1 d . . .
H6A H 0.8331 -0.0592 0.4926 0.051 Uiso 1 1 calc R B .
H6B H 0.6981 -0.1090 0.3863 0.051 Uiso 1 1 calc R . .
C7 C 0.8775(3) -0.15333(12) 0.5733(3) 0.0269(6) Uani 1 1 d . A .
C10 C 1.0902(3) -0.25516(11) 0.7144(3) 0.0221(6) Uani 1 1 d . . .
C8A C 1.0339(12) -0.1384(5) 0.6793(11) 0.024(2) Uiso 0.47(2) 1 d P A 1
H8A H 1.0670 -0.0948 0.7033 0.029 Uiso 0.47(2) 1 calc PR A 1
C9A C 1.1386(11) -0.1876(4) 0.7480(11) 0.023(2) Uiso 0.47(2) 1 d P A 1
H9A H 1.2463 -0.1778 0.8199 0.028 Uiso 0.47(2) 1 calc PR A 1
C11A C 0.9393(9) -0.2719(4) 0.6183(13) 0.027(2) Uiso 0.47(2) 1 d P A 1
H11A H 0.9094 -0.3161 0.6003 0.033 Uiso 0.47(2) 1 calc PR A 1
C12A C 0.8267(11) -0.2242(5) 0.5450(12) 0.032(2) Uiso 0.47(2) 1 d P A 1
H12A H 0.7180 -0.2354 0.4773 0.038 Uiso 0.47(2) 1 calc PR A 1
C8B C 1.0181(10) -0.1446(4) 0.7020(10) 0.020(2) Uiso 0.53(2) 1 d P A 2
H8B H 1.0441 -0.1024 0.7449 0.024 Uiso 0.53(2) 1 calc PR A 2
C9B C 1.1252(9) -0.1956(3) 0.7727(10) 0.0167(18) Uiso 0.53(2) 1 d P A 2
H9B H 1.2220 -0.1877 0.8615 0.020 Uiso 0.53(2) 1 calc PR A 2
C11B C 0.9449(7) -0.2619(3) 0.5717(11) 0.0212(17) Uiso 0.53(2) 1 d P A 2
H11B H 0.9185 -0.3032 0.5230 0.025 Uiso 0.53(2) 1 calc PR A 2
C12B C 0.8454(7) -0.2101(3) 0.5060(10) 0.0184(17) Uiso 0.53(2) 1 d P A 2
H12B H 0.7532 -0.2157 0.4114 0.022 Uiso 0.53(2) 1 calc PR A 2
C13 C 1.2017(3) -0.30972(11) 0.7993(3) 0.0264(6) Uani 1 1 d . A .
H13A H 1.2787 -0.2932 0.9023 0.040 Uiso 1 1 calc R . .
H13B H 1.1296 -0.3435 0.8288 0.040 Uiso 1 1 calc R . .
N14 N 1.3026(2) -0.33876(9) 0.7004(2) 0.0199(5) Uani 1 1 d . . .
N15 N 1.4340(2) -0.30628(9) 0.6637(2) 0.0259(5) Uani 1 1 d . A .
C16 C 1.5004(3) -0.35070(11) 0.5894(3) 0.0231(6) Uani 1 1 d . . .
H16 H 1.5945 -0.3425 0.5471 0.028 Uiso 1 1 calc R A .
N17 N 1.4237(2) -0.40947(9) 0.5778(2) 0.0200(5) Uani 1 1 d . . .
C18 C 1.2998(3) -0.39927(11) 0.6485(3) 0.0218(6) Uani 1 1 d . A .
H18 H 1.2202 -0.4309 0.6603 0.026 Uiso 1 1 calc R . .
N1N N 0.8879(2) -0.03299(9) 1.1731(2) 0.0231(5) Uani 1 1 d . . .
O1N O 0.7405(4) -0.03898(16) 1.1496(4) 0.0207(9) Uiso 0.481(3) 1 d P B 1
O2N O 1.0091(5) -0.02131(19) 1.2912(5) 0.0168(12) Uiso 0.481(3) 1 d P B 1
O3N O 0.9446(3) -0.00802(16) 1.0489(4) 0.0237(10) Uiso 0.481(3) 1 d P . 1
O1N' O 0.7630(3) 0.00488(16) 1.1347(3) 0.0196(8) Uiso 0.519(3) 1 d P B 2
O2N' O 0.8607(4) -0.09149(15) 1.1135(4) 0.0260(10) Uiso 0.519(3) 1 d P B 2
O3N' O 1.0008(5) -0.0414(2) 1.2973(5) 0.0234(12) Uiso 0.519(3) 1 d P B 2

loop_
_atom_site_aniso_label
_atom_site_aniso_U_11
_atom_site_aniso_U_22
_atom_site_aniso_U_33
_atom_site_aniso_U_23
_atom_site_aniso_U_13
_atom_site_aniso_U_12
Co1 0.0111(2) 0.0168(2) 0.0134(2) 0.0002(3) 0.00571(17) -0.0008(2)
N1 0.0128(10) 0.0184(10) 0.0128(10) -0.0013(9) 0.0053(9) -0.0011(8)
C2 0.0206(13) 0.0281(15) 0.0131(13) 0.0006(11) 0.0013(11) 0.0022(11)
N3 0.0172(11) 0.0317(12) 0.0145(11) -0.0005(10) 0.0041(10) 0.0095(9)
N4 0.0222(13) 0.0456(14) 0.0241(13) -0.0095(11) 0.0050(11) -0.0017(11)
C5 0.0159(13) 0.0417(16) 0.0242(14) -0.0095(13) 0.0071(12) -0.0051(12)
C6 0.0295(15) 0.0610(19) 0.0156(14) -0.0006(13) 0.0123(13) 0.0200(14)
C7 0.0239(14) 0.0401(16) 0.0178(13) -0.0057(13) 0.0074(12) 0.0130(12)
C10 0.0195(13) 0.0254(14) 0.0234(13) -0.0064(12) 0.0091(12) 0.0040(11)
C13 0.0312(15) 0.0275(14) 0.0255(14) -0.0039(12) 0.0160(13) 0.0025(12)
N14 0.0248(11) 0.0159(11) 0.0216(11) 0.0016(9) 0.0109(10) 0.0038(9)
N15 0.0214(11) 0.0240(11) 0.0346(13) 0.0033(10) 0.0114(10) 0.0031(9)
C16 0.0201(13) 0.0237(14) 0.0293(15) 0.0038(13) 0.0133(12) 0.0038(11)
N17 0.0251(11) 0.0183(11) 0.0211(11) 0.0036(9) 0.0139(10) 0.0048(9)
C18 0.0286(14) 0.0176(13) 0.0213(13) 0.0011(12) 0.0104(12) 0.0015(11)
N1N 0.0211(12) 0.0276(12) 0.0212(12) -0.0011(10) 0.0069(10) 0.0075(10)

loop_
_atom_type_symbol
_atom_type_description
_atom_type_scat_dispersion_real
_atom_type_scat_dispersion_imag
_atom_type_scat_source
C C 0.0033 0.0016 'International Tables Vol C Tables 4.2.6.8 and 6.1.1.4'
H H 0.0000 0.0000 'International Tables Vol C Tables 4.2.6.8 and 6.1.1.4'
N N 0.0061 0.0033 'International Tables Vol C Tables 4.2.6.8 and 6.1.1.4'
O O 0.0106 0.0060 'International Tables Vol C Tables 4.2.6.8 and 6.1.1.4'
Co Co 0.3494 0.9721 'International Tables Vol C Tables 4.2.6.8 and 6.1.1.4'

loop_
_geom_angle_atom_site_label_1
_geom_angle_atom_site_label_2
_geom_angle_atom_site_label_3
_geom_angle
_geom_angle_site_symmetry_1
_geom_angle_site_symmetry_3
N1 Co1 N1 180.0 3_657 .
N1 Co1 N17 89.65(6) 3_657 2_756
N1 Co1 N17 90.35(6) . 2_756
N1 Co1 N17 90.35(6) 3_657 4_456
N1 Co1 N17 89.65(7) . 4_456
N17 Co1 N17 180.00(5) 2_756 4_456
N1 Co1 O1N' 97.25(8) 3_657 3_657
N1 Co1 O1N' 82.75(8) . 3_657
N17 Co1 O1N' 102.26(10) 2_756 3_657
N17 Co1 O1N' 77.74(10) 4_456 3_657
N1 Co1 O1N' 82.75(8) 3_657 .
N1 Co1 O1N' 97.25(8) . .
N17 Co1 O1N' 77.74(10) 2_756 .
N17 Co1 O1N' 102.26(10) 4_456 .
O1N' Co1 O1N' 180.0 3_657 .
N1 Co1 O1N 91.32(9) 3_657 3_657
N1 Co1 O1N 88.68(9) . 3_657
N17 Co1 O1N 77.92(10) 2_756 3_657
N17 Co1 O1N 102.08(10) 4_456 3_657
O1N' Co1 O1N 25.03(10) 3_657 3_657
O1N' Co1 O1N 154.97(10) . 3_657
N1 Co1 O1N 88.68(9) 3_657 .
N1 Co1 O1N 91.32(9) . .
N17 Co1 O1N 102.08(10) 2_756 .
N17 Co1 O1N 77.92(10) 4_456 .
O1N' Co1 O1N 154.97(10) 3_657 .
O1N' Co1 O1N 25.03(10) . .
O1N Co1 O1N 180.0 3_657 .
C2 N1 C5 102.34(19) . .
C2 N1 Co1 129.41(15) . .
C5 N1 Co1 127.90(15) . .
N1 C2 N3 110.6(2) . .
N1 C2 H2 124.7 . .
N3 C2 H2 124.7 . .
C2 N3 N4 109.44(18) . .
C2 N3 C6 128.8(2) . .
N4 N3 C6 121.59(18) . .
C5 N4 N3 103.11(18) . .
N4 C5 N1 114.5(2) . .
N4 C5 H5 122.7 . .
N1 C5 H5 122.7 . .
N3 C6 C7 112.16(19) . .
N3 C6 H6A 109.2 . .
C7 C6 H6A 109.2 . .
N3 C6 H6B 109.2 . .
C7 C6 H6B 109.2 . .
H6A C6 H6B 107.9 . .
C12B C7 C8B 119.7(5) . .
C12B C7 C8A 121.7(5) . .
C12B C7 C6 118.6(4) . .
C8B C7 C6 121.6(4) . .
C8A C7 C6 117.4(4) . .
C8B C7 C12A 112.8(4) . .
C8A C7 C12A 118.7(5) . .
C6 C7 C12A 123.8(3) . .
C11A C10 C9B 122.7(5) . .
C9B C10 C11B 116.3(4) . .
C11A C10 C9A 121.8(5) . .
C11B C10 C9A 111.8(4) . .
C11A C10 C13 116.2(4) . .
C9B C10 C13 118.3(4) . .
C11B C10 C13 125.4(3) . .
C9A C10 C13 121.8(4) . .
C9A C8A C7 118.6(7) . .
C9A C8A H8A 120.7 . .
C7 C8A H8A 120.7 . .
C8A C9A C10 121.8(7) . .
C8A C9A H9A 119.1 . .
C10 C9A H9A 119.1 . .
C10 C11A C12A 119.3(6) . .
C10 C11A H11A 120.4 . .
C12A C11A H11A 120.4 . .
C11A C12A C7 119.7(6) . .
C11A C12A H12A 120.1 . .
C7 C12A H12A 120.1 . .
C7 C8B C9B 122.5(6) . .
C7 C8B H8B 118.7 . .
C9B C8B H8B 118.7 . .
C10 C9B C8B 119.5(6) . .
C10 C9B H9B 120.2 . .
C8B C9B H9B 120.2 . .
C12B C11B C10 121.8(5) . .
C12B C11B H11B 119.1 . .
C10 C11B H11B 119.1 . .
C7 C12B C11B 120.0(5) . .
C7 C12B H12B 120.0 . .
C11B C12B H12B 120.0 . .
N14 C13 C10 113.57(19) . .
N14 C13 H13A 108.9 . .
C10 C13 H13A 108.9 . .
N14 C13 H13B 108.9 . .
C10 C13 H13B 108.9 . .
H13A C13 H13B 107.7 . .
C18 N14 N15 109.39(18) . .
C18 N14 C13 128.26(19) . .
N15 N14 C13 121.94(18) . .
C16 N15 N14 102.53(17) . .
N15 C16 N17 114.7(2) . .
N15 C16 H16 122.6 . .
N17 C16 H16 122.6 . .
C18 N17 C16 102.69(18) . .
C18 N17 Co1 127.01(15) . 2_746
C16 N17 Co1 129.73(15) . 2_746
N14 C18 N17 110.7(2) . .
N14 C18 H18 124.7 . .
N17 C18 H18 124.7 . .
O1N N1N O3N' 129.8(3) . .
O1N N1N O2N 136.5(3) . .
O1N N1N O1N' 45.28(19) . .
O3N' N1N O1N' 133.6(3) . .
O2N N1N O1N' 120.6(3) . .
O1N N1N O2N' 77.1(2) . .
O3N' N1N O2N' 102.3(3) . .
O2N N1N O2N' 120.9(3) . .
O1N' N1N O2N' 115.7(3) . .
O1N N1N O3N 117.2(3) . .
O3N' N1N O3N 112.7(3) . .
O2N N1N O3N 100.7(3) . .
O1N' N1N O3N 89.3(2) . .
O2N' N1N O3N 96.4(2) . .
N1N O1N Co1 141.4(3) . .
N1N O3N O3N 160.4(4) . 3_757
N1N O1N' Co1 137.3(2) . .

loop_
_geom_bond_atom_site_label_1
_geom_bond_atom_site_label_2
_geom_bond_distance
_geom_bond_site_symmetry_2
Co1 N1 2.1214(17) 3_657
Co1 N1 2.1214(17) .
Co1 N17 2.1369(18) 2_756
Co1 N17 2.1369(18) 4_456
Co1 O1N' 2.154(3) 3_657
Co1 O1N' 2.154(3) .
Co1 O1N 2.192(3) 3_657
Co1 O1N 2.192(3) .
N1 C2 1.324(3) .
N1 C5 1.358(3) .
C2 N3 1.330(3) .
C2 H2 0.9500 .
N3 N4 1.349(2) .
N3 C6 1.470(3) .
N4 C5 1.311(3) .
C5 H5 0.9500 .
C6 C7 1.517(3) .
C6 H6A 0.9900 .
C6 H6B 0.9900 .
C7 C12B 1.304(6) .
C7 C8B 1.370(8) .
C7 C8A 1.389(9) .
C7 C12A 1.527(10) .
C10 C11A 1.332(7) .
C10 C9B 1.331(7) .
C10 C11B 1.458(7) .
C10 C9A 1.462(9) .
C10 C13 1.509(3) .
C8A C9A 1.358(12) .
C8A H8A 0.9500 .
C9A H9A 0.9500 .
C11A C12A 1.380(9) .
C11A H11A 0.9500 .
C12A H12A 0.9500 .
C8B C9B 1.401(10) .
C8B H8B 0.9500 .
C9B H9B 0.9500 .
C11B C12B 1.371(8) .
C11B H11B 0.9500 .
C12B H12B 0.9500 .
C13 N14 1.457(3) .
C13 H13A 0.9900 .
C13 H13B 0.9900 .
N14 C18 1.327(3) .
N14 N15 1.375(2) .
N15 C16 1.313(3) .
C16 N17 1.362(3) .
C16 H16 0.9500 .
N17 C18 1.328(3) .
N17 Co1 2.1369(18) 2_746
C18 H18 0.9500 .
N1N O1N 1.178(3) .
N1N O3N' 1.213(4) .
N1N O2N 1.230(4) .
N1N O1N' 1.262(3) .
N1N O2N' 1.309(3) .
N1N O3N 1.362(3) .
O3N O3N 1.423(6) 3_757

loop_
_geom_torsion_atom_site_label_1
_geom_torsion_atom_site_label_2
_geom_torsion_atom_site_label_3
_geom_torsion_atom_site_label_4
_geom_torsion
_geom_torsion_site_symmetry_1
_geom_torsion_site_symmetry_4
N17 Co1 N1 C2 70.82(19) 2_756 .
N17 Co1 N1 C2 -109.18(19) 4_456 .
O1N' Co1 N1 C2 173.1(2) 3_657 .
O1N' Co1 N1 C2 -6.9(2) . .
O1N Co1 N1 C2 148.7(2) 3_657 .
O1N Co1 N1 C2 -31.3(2) . .
N17 Co1 N1 C5 -101.11(19) 2_756 .
N17 Co1 N1 C5 78.89(19) 4_456 .
O1N' Co1 N1 C5 1.2(2) 3_657 .
O1N' Co1 N1 C5 -178.8(2) . .
O1N Co1 N1 C5 -23.2(2) 3_657 .
O1N Co1 N1 C5 156.8(2) . .
C5 N1 C2 N3 -0.3(2) . .
Co1 N1 C2 N3 -173.77(14) . .
N1 C2 N3 N4 0.5(3) . .
N1 C2 N3 C6 175.6(2) . .
C2 N3 N4 C5 -0.5(2) . .
C6 N3 N4 C5 -176.0(2) . .
N3 N4 C5 N1 0.3(3) . .
C2 N1 C5 N4 0.0(3) . .
Co1 N1 C5 N4 173.59(15) . .
C2 N3 C6 C7 64.7(3) . .
N4 N3 C6 C7 -120.7(2) . .
N3 C6 C7 C12B 103.3(5) . .
N3 C6 C7 C8B -80.6(5) . .
N3 C6 C7 C8A -93.5(5) . .
N3 C6 C7 C12A 83.1(6) . .
C12B C7 C8A C9A -17.7(9) . .
C8B C7 C8A C9A 66(3) . .
C6 C7 C8A C9A 179.7(6) . .
C12A C7 C8A C9A 2.9(9) . .
C7 C8A C9A C10 -0.6(11) . .
C11A C10 C9A C8A -1.8(10) . .
C9B C10 C9A C8A -100(3) . .
C11B C10 C9A C8A 15.3(9) . .
C13 C10 C9A C8A -175.9(6) . .
C9B C10 C11A C12A 15.2(8) . .
C11B C10 C11A C12A -59.3(14) . .
C9A C10 C11A C12A 1.6(9) . .
C13 C10 C11A C12A 175.9(5) . .
C10 C11A C12A C7 0.8(9) . .
C12B C7 C12A C11A 101.6(17) . .
C8B C7 C12A C11A -14.7(8) . .
C8A C7 C12A C11A -3.1(8) . .
C6 C7 C12A C11A -179.7(5) . .
C12B C7 C8B C9B -4.3(9) . .
C8A C7 C8B C9B -108(3) . .
C6 C7 C8B C9B 179.7(5) . .
C12A C7 C8B C9B 14.3(8) . .
C11A C10 C9B C8B -16.0(9) . .
C11B C10 C9B C8B 3.6(8) . .
C9A C10 C9B C8B 73(3) . .
C13 C10 C9B C8B -176.4(5) . .
C7 C8B C9B C10 -0.3(10) . .
C11A C10 C11B C12B 112.3(17) . .
C9B C10 C11B C12B -2.9(7) . .
C9A C10 C11B C12B -14.5(7) . .
C13 C10 C11B C12B 177.1(4) . .
C8B C7 C12B C11B 4.9(7) . .
C8A C7 C12B C11B 18.7(8) . .
C6 C7 C12B C11B -178.9(4) . .
C12A C7 C12B C11B -67.0(14) . .
C10 C11B C12B C7 -1.5(8) . .
C11A C10 C13 N14 86.0(5) . .
C9B C10 C13 N14 -112.4(5) . .
C11B C10 C13 N14 67.6(5) . .
C9A C10 C13 N14 -99.6(5) . .
C10 C13 N14 C18 -118.9(3) . .
C10 C13 N14 N15 69.3(3) . .
C18 N14 N15 C16 0.6(2) . .
C13 N14 N15 C16 173.8(2) . .
N14 N15 C16 N17 -1.0(3) . .
N15 C16 N17 C18 1.0(3) . .
N15 C16 N17 Co1 -170.71(16) . 2_746
N15 N14 C18 N17 0.0(3) . .
C13 N14 C18 N17 -172.7(2) . .
C16 N17 C18 N14 -0.5(2) . .
Co1 N17 C18 N14 171.46(14) 2_746 .
O3N' N1N O1N Co1 149.4(4) . .
O2N N1N O1N Co1 123.2(4) . .
O1N' N1N O1N Co1 33.4(3) . .
O2N' N1N O1N Co1 -115.3(4) . .
O3N N1N O1N Co1 -24.6(5) . .
N1 Co1 O1N N1N -108.3(4) 3_657 .
N1 Co1 O1N N1N 71.7(4) . .
N17 Co1 O1N N1N -19.0(4) 2_756 .
N17 Co1 O1N N1N 161.0(4) 4_456 .
O1N' Co1 O1N N1N 147.2(3) 3_657 .
O1N' Co1 O1N N1N -32.8(3) . .
O1N N1N O3N O3N -161.1(11) . 3_757
O3N' N1N O3N O3N 23.9(13) . 3_757
O2N N1N O3N O3N 40.8(12) . 3_757
O1N' N1N O3N O3N 161.9(12) . 3_757
O2N' N1N O3N O3N -82.3(12) . 3_757
O1N N1N O1N' Co1 -31.0(3) . .
O3N' N1N O1N' Co1 -138.5(4) . .
O2N N1N O1N' Co1 -157.9(3) . .
O2N' N1N O1N' Co1 3.3(4) . .
O3N N1N O1N' Co1 100.1(3) . .
N1 Co1 O1N' N1N 130.2(3) 3_657 .
N1 Co1 O1N' N1N -49.8(3) . .
N17 Co1 O1N' N1N -138.5(3) 2_756 .
N17 Co1 O1N' N1N 41.5(3) 4_456 .
O1N Co1 O1N' N1N -152.3(3) 3_657 .
O1N Co1 O1N' N1N 27.7(3) . .
